data_4121735
loop_
_publ_author_name
'Cooper, Oliver'
'Camp, Cl\'ement'
'P\'ecaut, Jacques'
'Kefalidis, Christos E.'
'Maron, Laurent'
'Gambarelli, Serge'
'Mazzanti, Marinella'

_publ_section_title
;
 Multimetallic Cooperativity in Uranium-Mediated CO2 Activation.
;
_journal_issue 18
_journal_name_full 'Journal of the American Chemical Society'
_journal_page_first 6716
_journal_page_last 6723
_journal_paper_doi 10.1021/ja5017624
_journal_volume 136
_journal_year 2014
_chemical_formula_sum 'C51 H115 K O17 Si4 U'
_chemical_formula_weight 1389.91
_chemical_name_systematic
; 
 ? 
;
_space_group_crystal_system triclinic
_space_group_IT_number 2
_space_group_name_Hall '-P 1'
_space_group_name_H-M_alt 'P -1'
_symmetry_space_group_name_Hall '-P 1'
_symmetry_space_group_name_H-M 'P -1'
_atom_sites_solution_hydrogens geom
_audit_creation_method SHELXL-2013
_cell_angle_alpha 103.335(2)
_cell_angle_beta 91.577(2)
_cell_angle_gamma 118.941(3)
_cell_formula_units_Z 2
_cell_length_a 13.5351(4)
_cell_length_b 13.6577(4)
_cell_length_c 23.0830(7)
_cell_measurement_reflns_used 10864
_cell_measurement_temperature 150(2)
_cell_measurement_theta_max 28.9150
_cell_measurement_theta_min 3.4830
_cell_volume 3584.7(2)
_computing_cell_refinement
;
CrysAlisPro, Agilent Technologies,
Version 1.171.36.20 (release 27-06-2012 CrysAlis171 .NET)
(compiled Jul 11 2012,15:38:31)
;
_computing_data_collection
;
CrysAlisPro, Agilent Technologies,
Version 1.171.36.20 (release 27-06-2012 CrysAlis171 .NET)
(compiled Jul 11 2012,15:38:31)
;
_computing_data_reduction
;
CrysAlisPro, Agilent Technologies,
Version 1.171.36.20 (release 27-06-2012 CrysAlis171 .NET)
(compiled Jul 11 2012,15:38:31)
;
_computing_molecular_graphics
;
Mercury 3.1 New software for searching the Cambridge Structural Database 
and visualizing crystal structures (I.J. Bruno, J.C. Cole, P.R. Edgington, 
M. Kessler, C.F. Macrae, P. McCabe, J. Pearson, R. Taylor, 
Acta Cryst., 2002, B58, 389-397)
;
_computing_publication_material 'SHELXTL 6.10 (Sheldrick, 1997)'
_computing_structure_refinement
;
OLEX2: a complete structure solution, refinement and analysis program 
(O. V. Dolomanov, L. J. Bourhis, R. J. Gildea, J. A. K. Howard and 
H. Puschmann. J. Appl. Cryst. 2009, 42, 339-34).
;
_computing_structure_solution
;
SUPERFLIP program (Palatinus, L. & Chapuis, G. J. Appl. Cryst., 2007,
 40, 786-790)
;
_diffrn_ambient_temperature 150(2)
_diffrn_detector_area_resol_mean 15.9653
_diffrn_measured_fraction_theta_full 0.998
_diffrn_measured_fraction_theta_max 0.989
_diffrn_measurement_details
;
  1 omega  -49.00   42.00   1.0000    5.0000
omega____ theta____ kappa____ phi______ frames
    -      -27.1239   57.0000  120.0000 91

  2 omega  -96.00   -3.00   1.0000    5.0000
omega____ theta____ kappa____ phi______ frames
    -      -27.1239  -77.0000  150.0000 93

  3 omega  -94.00    1.00   1.0000    5.0000
omega____ theta____ kappa____ phi______ frames
    -      -27.1239  -77.0000 -120.0000 95

  4 omega  -57.00   37.00   1.0000    5.0000
omega____ theta____ kappa____ phi______ frames
    -      -27.1239   77.0000    0.0000 94

  5 omega -103.00  -73.00   1.0000    5.0000
omega____ theta____ kappa____ phi______ frames
    -      -27.1239 -179.0000  150.0000 30

  6 omega  -96.00   -6.00   1.0000    5.0000
omega____ theta____ kappa____ phi______ frames
    -      -27.1239  -57.0000    0.0000 90

;
_diffrn_measurement_device_type 'Xcalibur, Sapphire3'
_diffrn_measurement_method '\w scans'
_diffrn_radiation_type MoK\a
_diffrn_radiation_wavelength 0.71073
_diffrn_reflns_av_R_equivalents 0.0430
_diffrn_reflns_av_unetI/netI 0.0774
_diffrn_reflns_Laue_measured_fraction_full 0.998
_diffrn_reflns_Laue_measured_fraction_max 0.989
_diffrn_reflns_limit_h_max 19
_diffrn_reflns_limit_h_min -19
_diffrn_reflns_limit_k_max 19
_diffrn_reflns_limit_k_min -19
_diffrn_reflns_limit_l_max 32
_diffrn_reflns_limit_l_min -32
_diffrn_reflns_number 43126
_diffrn_reflns_point_group_measured_fraction_full 0.998
_diffrn_reflns_point_group_measured_fraction_max 0.989
_diffrn_reflns_theta_full 25.242
_diffrn_reflns_theta_max 30.507
_diffrn_reflns_theta_min 3.398
_exptl_absorpt_coefficient_mu 2.444
_exptl_absorpt_correction_T_max 0.523
_exptl_absorpt_correction_T_min 0.348
_exptl_absorpt_correction_type analytical
_exptl_absorpt_process_details
;
CrysAlisPro, Agilent Technologies,
Version 1.171.36.24 (release 03-12-2012 CrysAlis171 .NET)
(compiled Dec  3 2012,18:21:49)
Analytical numeric absorption correction using a multifaceted crystal
            model based on expressions derived by R.C. Clark & J.S. Reid.
(Clark, R. C. & Reid, J. S. (1995). Acta Cryst. A51, 887-897)
;
_exptl_crystal_colour 'translucent pale pink'
_exptl_crystal_density_diffrn 1.288
_exptl_crystal_description block
_exptl_crystal_F_000 1448
_exptl_crystal_size_max 0.451
_exptl_crystal_size_mid 0.305
_exptl_crystal_size_min 0.223
_refine_diff_density_max 1.584
_refine_diff_density_min -0.721
_refine_diff_density_rms 0.121
_refine_ls_extinction_method none
_refine_ls_goodness_of_fit_ref 1.046
_refine_ls_hydrogen_treatment constr
_refine_ls_matrix_type full
_refine_ls_number_parameters 735
_refine_ls_number_reflns 21653
_refine_ls_number_restraints 24
_refine_ls_restrained_S_all 1.060
_refine_ls_R_factor_all 0.0648
_refine_ls_R_factor_gt 0.0431
_refine_ls_shift/su_max 0.005
_refine_ls_shift/su_mean 0.000
_refine_ls_structure_factor_coef Fsqd
_refine_ls_weighting_details 'w=1/[\s^2^(Fo^2^)+(0.0274P)^2^] where P=(Fo^2^+2Fc^2^)/3'
_refine_ls_weighting_scheme calc
_refine_ls_wR_factor_gt 0.0749
_refine_ls_wR_factor_ref 0.0809
_reflns_Friedel_coverage 0.000
_reflns_number_gt 17451
_reflns_number_total 21653
_reflns_threshold_expression 'I > 2\s(I)'
_cod_data_source_file ja5017624_si_003.cif
_cod_data_source_block ojc73
_cod_depositor_comments 'Adding full bibliography for 4121734--4121736.cif.'
_cod_original_cell_volume 3584.71(19)
_cod_database_code 4121735
_shelx_space_group_comment
; 
The symmetry employed for this shelxl refinement is uniquely defined 
by the following loop, which should always be used as a source of 
symmetry information in preference to the above space-group names. 
They are only intended as comments. 
;
_shelx_estimated_absorpt_t_min 0.405
_shelx_estimated_absorpt_t_max 0.612
_shelxl_version_number 2013-4

loop_
_space_group_symop_operation_xyz
'x, y, z'
'-x, -y, -z'

loop_
_atom_site_label
_atom_site_type_symbol
_atom_site_fract_x
_atom_site_fract_y
_atom_site_fract_z
_atom_site_U_iso_or_equiv
_atom_site_adp_type
_atom_site_occupancy
_atom_site_site_symmetry_order
_atom_site_calc_flag
_atom_site_refinement_flags_posn
_atom_site_refinement_flags_adp
_atom_site_refinement_flags_occupancy
_atom_site_disorder_assembly
_atom_site_disorder_group
U1 U 0.65980(2) 0.38027(2) 0.24521(2) 0.01662(3) Uani 1 1 d . . . . .
O1U O 0.62527(18) 0.27245(19) 0.28701(10) 0.0261(5) Uani 1 1 d . . . . .
K1 K 0.93650(6) 0.64357(6) 0.28284(3) 0.02333(14) Uani 1 1 d . . . . .
Si1 Si 0.73980(7) 0.61588(8) 0.16772(4) 0.02088(18) Uani 1 1 d . . . . .
O1 O 0.70485(17) 0.51499(18) 0.20137(9) 0.0205(5) Uani 1 1 d . . . . .
O2 O 0.86411(19) 0.72281(19) 0.20643(11) 0.0288(5) Uani 1 1 d . . . . .
O3 O 0.65801(19) 0.6709(2) 0.17190(11) 0.0299(5) Uani 1 1 d . . . . .
O4 O 0.7466(2) 0.5753(2) 0.09704(10) 0.0286(5) Uani 1 1 d . . . . .
C1 C 0.9312(3) 0.8410(3) 0.20288(19) 0.0417(10) Uani 1 1 d . . . . .
C2 C 1.0522(4) 0.8845(4) 0.2340(3) 0.090(2) Uani 1 1 d . U . . .
H1A H 1.0511 0.8860 0.2766 0.135 Uiso 1 1 calc R U . . .
H2A H 1.1038 0.9633 0.2309 0.135 Uiso 1 1 calc R U . . .
H2B H 1.0791 0.8322 0.2143 0.135 Uiso 1 1 calc R U . . .
C3 C 0.8864(5) 0.9149(4) 0.2371(2) 0.0759(17) Uani 1 1 d . . . . .
H3A H 0.8066 0.8834 0.2196 0.114 Uiso 1 1 calc R U . . .
H3B H 0.9327 0.9949 0.2345 0.114 Uiso 1 1 calc R U . . .
H3C H 0.8906 0.9145 0.2795 0.114 Uiso 1 1 calc R U . . .
C4 C 0.9321(4) 0.8459(4) 0.1390(2) 0.0654(14) Uani 1 1 d . . . . .
H4A H 0.9590 0.7953 0.1170 0.098 Uiso 1 1 calc R U . . .
H4B H 0.9833 0.9262 0.1381 0.098 Uiso 1 1 calc R U . . .
H4C H 0.8544 0.8193 0.1201 0.098 Uiso 1 1 calc R U . . .
C5 C 0.5430(3) 0.6306(3) 0.14477(19) 0.0390(9) Uani 1 1 d . . . . .
C6 C 0.5244(5) 0.7324(5) 0.1654(3) 0.0889(18) Uani 1 1 d . U . . .
H6A H 0.5297 0.7529 0.2094 0.133 Uiso 1 1 calc R U . . .
H6B H 0.4484 0.7114 0.1466 0.133 Uiso 1 1 calc R U . . .
H6C H 0.5830 0.7992 0.1537 0.133 Uiso 1 1 calc R U . . .
C7 C 0.5301(4) 0.5927(6) 0.0769(2) 0.093(2) Uani 1 1 d . U . . .
H7A H 0.5840 0.6585 0.0628 0.140 Uiso 1 1 calc R U . . .
H7B H 0.4517 0.5662 0.0591 0.140 Uiso 1 1 calc R U . . .
H7C H 0.5461 0.5288 0.0648 0.140 Uiso 1 1 calc R U . . .
C8 C 0.4598(3) 0.5288(4) 0.1663(2) 0.0467(10) Uani 1 1 d . . . . .
H8A H 0.4722 0.4630 0.1514 0.070 Uiso 1 1 calc R U . . .
H8B H 0.3813 0.5060 0.1508 0.070 Uiso 1 1 calc R U . . .
H8C H 0.4719 0.5513 0.2105 0.070 Uiso 1 1 calc R U . . .
C9 C 0.7926(3) 0.5065(3) 0.06429(15) 0.0324(8) Uani 1 1 d . . . . .
C10 C 0.8281(4) 0.5503(4) 0.00938(17) 0.0486(11) Uani 1 1 d . . . . .
H10A H 0.7629 0.5459 -0.0130 0.073 Uiso 1 1 calc R U . . .
H10B H 0.8533 0.5020 -0.0167 0.073 Uiso 1 1 calc R U . . .
H10C H 0.8910 0.6313 0.0224 0.073 Uiso 1 1 calc R U . . .
C11 C 0.6973(4) 0.3794(3) 0.04556(17) 0.0448(10) Uani 1 1 d . . . . .
H11A H 0.6747 0.3533 0.0817 0.067 Uiso 1 1 calc R U . . .
H11B H 0.7246 0.3315 0.0210 0.067 Uiso 1 1 calc R U . . .
H11C H 0.6312 0.3715 0.0220 0.067 Uiso 1 1 calc R U . . .
C12 C 0.8944(3) 0.5230(4) 0.10319(18) 0.0430(10) Uani 1 1 d . . . . .
H12A H 0.9511 0.6062 0.1180 0.064 Uiso 1 1 calc R U . . .
H12B H 0.9288 0.4819 0.0792 0.064 Uiso 1 1 calc R U . . .
H12C H 0.8691 0.4914 0.1375 0.064 Uiso 1 1 calc R U . . .
Si2 Si 0.93936(7) 0.38845(8) 0.23241(4) 0.01999(18) Uani 1 1 d . . . . .
O21 O 0.83014(17) 0.40470(18) 0.23742(9) 0.0216(5) Uani 1 1 d . . . . .
O22 O 1.04644(18) 0.5236(2) 0.25596(11) 0.0301(5) Uani 1 1 d . . . . .
O23 O 0.94700(19) 0.3052(2) 0.26990(10) 0.0269(5) Uani 1 1 d . . . . .
O24 O 0.95245(19) 0.3377(2) 0.16417(10) 0.0270(5) Uani 1 1 d . . . . .
C21 C 1.1668(3) 0.5739(3) 0.2509(2) 0.0444(11) Uani 1 1 d . . . . .
C22 C 1.2253(4) 0.6940(4) 0.2925(3) 0.094(2) Uani 1 1 d . U . . .
H1B H 1.1877 0.7358 0.2833 0.141 Uiso 1 1 calc R U . . .
H22A H 1.3057 0.7353 0.2874 0.141 Uiso 1 1 calc R U . . .
H22B H 1.2209 0.6900 0.3343 0.141 Uiso 1 1 calc R U . . .
C23 C 1.2138(4) 0.5011(4) 0.2655(3) 0.0707(16) Uani 1 1 d . . . . .
H23A H 1.2044 0.4954 0.3068 0.106 Uiso 1 1 calc R U . . .
H23B H 1.2952 0.5376 0.2622 0.106 Uiso 1 1 calc R U . . .
H23C H 1.1723 0.4230 0.2372 0.106 Uiso 1 1 calc R U . . .
C24 C 1.1790(4) 0.5809(5) 0.1861(3) 0.0770(17) Uani 1 1 d . . . . .
H24A H 1.1404 0.5021 0.1584 0.115 Uiso 1 1 calc R U . . .
H24B H 1.2603 0.6209 0.1825 0.115 Uiso 1 1 calc R U . . .
H24C H 1.1441 0.6243 0.1758 0.115 Uiso 1 1 calc R U . . .
C25 C 0.9282(3) 0.2905(3) 0.32916(15) 0.0341(8) Uani 1 1 d . . . . .
C26 C 0.9385(4) 0.3999(4) 0.37159(17) 0.0556(13) Uani 1 1 d . . . . .
H26A H 1.0140 0.4670 0.3731 0.083 Uiso 1 1 calc R U . . .
H26B H 0.9293 0.3897 0.4121 0.083 Uiso 1 1 calc R U . . .
H26C H 0.8789 0.4135 0.3568 0.083 Uiso 1 1 calc R U . . .
C27 C 1.0195(4) 0.2680(4) 0.35076(18) 0.0481(11) Uani 1 1 d . . . . .
H27A H 1.0129 0.1988 0.3224 0.072 Uiso 1 1 calc R U . . .
H27B H 1.0098 0.2553 0.3908 0.072 Uiso 1 1 calc R U . . .
H27C H 1.0951 0.3354 0.3531 0.072 Uiso 1 1 calc R U . . .
C28 C 0.8115(4) 0.1862(4) 0.3229(2) 0.0555(12) Uani 1 1 d . . . . .
H28A H 0.7532 0.2011 0.3075 0.083 Uiso 1 1 calc R U . . .
H28B H 0.7981 0.1716 0.3623 0.083 Uiso 1 1 calc R U . . .
H28C H 0.8069 0.1179 0.2946 0.083 Uiso 1 1 calc R U . . .
C29 C 0.8957(3) 0.2200(3) 0.12476(16) 0.0351(9) Uani 1 1 d . . . . .
C30 C 0.9056(6) 0.2333(5) 0.06125(19) 0.085(2) Uani 1 1 d . . . . .
H30A H 0.8673 0.2752 0.0532 0.127 Uiso 1 1 calc R U . . .
H30B H 0.8693 0.1561 0.0320 0.127 Uiso 1 1 calc R U . . .
H30C H 0.9865 0.2772 0.0575 0.127 Uiso 1 1 calc R U . . .
C31 C 0.7725(4) 0.1571(4) 0.1330(2) 0.0719(17) Uani 1 1 d . . . . .
H31A H 0.7685 0.1488 0.1741 0.108 Uiso 1 1 calc R U . . .
H31B H 0.7324 0.0798 0.1038 0.108 Uiso 1 1 calc R U . . .
H31C H 0.7364 0.2017 0.1265 0.108 Uiso 1 1 calc R U . . .
C32 C 0.9574(4) 0.1593(3) 0.13889(19) 0.0453(10) Uani 1 1 d . . . . .
H32A H 1.0375 0.2029 0.1336 0.068 Uiso 1 1 calc R U . . .
H32B H 0.9208 0.0802 0.1115 0.068 Uiso 1 1 calc R U . . .
H32C H 0.9540 0.1553 0.1807 0.068 Uiso 1 1 calc R U . . .
Si3 Si 0.77454(8) 0.60973(8) 0.39728(4) 0.02392(19) Uani 1 1 d . . . . .
O41 O 0.72782(18) 0.52785(19) 0.32988(9) 0.0252(5) Uani 1 1 d . . . . .
O42 O 0.90894(19) 0.7047(2) 0.39694(10) 0.0322(6) Uani 1 1 d . . . . .
O43 O 0.78004(19) 0.5485(2) 0.44868(10) 0.0278(5) Uani 1 1 d . . . . .
O44 O 0.7022(2) 0.6738(2) 0.41960(11) 0.0345(6) Uani 1 1 d . . . . .
C41 C 1.0047(3) 0.7807(3) 0.44573(16) 0.0357(9) Uani 1 1 d . . . . .
C42 C 1.0904(3) 0.8764(4) 0.42045(19) 0.0539(12) Uani 1 1 d . . . . .
H1C H 1.1126 0.8416 0.3849 0.081 Uiso 1 1 calc R U . . .
H42A H 1.1583 0.9304 0.4512 0.081 Uiso 1 1 calc R U . . .
H42B H 1.0554 0.9188 0.4089 0.081 Uiso 1 1 calc R U . . .
C43 C 1.0549(4) 0.7111(4) 0.4629(2) 0.0518(12) Uani 1 1 d . . . . .
H43A H 0.9977 0.6494 0.4784 0.078 Uiso 1 1 calc R U . . .
H43B H 1.1226 0.7628 0.4941 0.078 Uiso 1 1 calc R U . . .
H43C H 1.0767 0.6762 0.4273 0.078 Uiso 1 1 calc R U . . .
C44 C 0.9667(3) 0.8334(3) 0.49985(16) 0.0428(10) Uani 1 1 d . . . . .
H44A H 0.9328 0.8761 0.4876 0.064 Uiso 1 1 calc R U . . .
H44B H 1.0329 0.8868 0.5317 0.064 Uiso 1 1 calc R U . . .
H44C H 0.9098 0.7710 0.5151 0.064 Uiso 1 1 calc R U . . .
C45 C 0.6951(3) 0.4759(3) 0.47928(15) 0.0316(8) Uani 1 1 d . . . . .
C46 C 0.6742(4) 0.5533(4) 0.52979(17) 0.0491(11) Uani 1 1 d . . . . .
H46A H 0.7457 0.6078 0.5580 0.074 Uiso 1 1 calc R U . . .
H46B H 0.6165 0.5051 0.5511 0.074 Uiso 1 1 calc R U . . .
H46C H 0.6469 0.5971 0.5128 0.074 Uiso 1 1 calc R U . . .
C47 C 0.7462(4) 0.4135(4) 0.5044(2) 0.0536(12) Uani 1 1 d . . . . .
H47A H 0.7563 0.3618 0.4710 0.080 Uiso 1 1 calc R U . . .
H47B H 0.6946 0.3675 0.5288 0.080 Uiso 1 1 calc R U . . .
H47C H 0.8206 0.4711 0.5296 0.080 Uiso 1 1 calc R U . . .
C48 C 0.5858(3) 0.3891(4) 0.43558(17) 0.0420(10) Uani 1 1 d . . . . .
H48A H 0.5542 0.4308 0.4198 0.063 Uiso 1 1 calc R U . . .
H48B H 0.5302 0.3373 0.4564 0.063 Uiso 1 1 calc R U . . .
H48C H 0.6019 0.3430 0.4021 0.063 Uiso 1 1 calc R U . . .
C49 C 0.6703(3) 0.7448(3) 0.39539(18) 0.0389(9) Uani 1 1 d . . . . .
C50 C 0.6594(8) 0.7128(8) 0.3227(4) 0.047(3) Uani 0.494(7) 1 d . . P A 1
H50A H 0.7353 0.7363 0.3115 0.070 Uiso 0.494(7) 1 calc R U P A 1
H50B H 0.6271 0.7541 0.3072 0.070 Uiso 0.494(7) 1 calc R U P A 1
H50C H 0.6091 0.6286 0.3054 0.070 Uiso 0.494(7) 1 calc R U P A 1
C51 C 0.5440(8) 0.7088(10) 0.4036(5) 0.058(3) Uani 0.494(7) 1 d . . P A 1
H51A H 0.4943 0.6248 0.3853 0.087 Uiso 0.494(7) 1 calc R U P A 1
H51B H 0.5190 0.7512 0.3839 0.087 Uiso 0.494(7) 1 calc R U P A 1
H51C H 0.5396 0.7278 0.4467 0.087 Uiso 0.494(7) 1 calc R U P A 1
C52 C 0.7490(10) 0.8664(8) 0.4180(5) 0.066(4) Uani 0.494(7) 1 d . . P A 1
H52A H 0.7684 0.8870 0.4619 0.099 Uiso 0.494(7) 1 calc R U P A 1
H52B H 0.7141 0.9097 0.4075 0.099 Uiso 0.494(7) 1 calc R U P A 1
H52C H 0.8186 0.8862 0.4000 0.099 Uiso 0.494(7) 1 calc R U P A 1
C50B C 0.5579(8) 0.6715(8) 0.3630(5) 0.055(3) Uani 0.506(7) 1 d . . P A 2
H50D H 0.5555 0.6085 0.3312 0.082 Uiso 0.506(7) 1 calc R U P A 2
H50E H 0.5347 0.7169 0.3448 0.082 Uiso 0.506(7) 1 calc R U P A 2
H50F H 0.5055 0.6382 0.3906 0.082 Uiso 0.506(7) 1 calc R U P A 2
C51B C 0.6755(10) 0.8338(9) 0.4558(4) 0.064(3) Uani 0.506(7) 1 d . . P A 2
H51D H 0.6216 0.7903 0.4803 0.095 Uiso 0.506(7) 1 calc R U P A 2
H51E H 0.6548 0.8879 0.4453 0.095 Uiso 0.506(7) 1 calc R U P A 2
H51F H 0.7532 0.8778 0.4789 0.095 Uiso 0.506(7) 1 calc R U P A 2
C52B C 0.7621(8) 0.8145(8) 0.3634(5) 0.056(3) Uani 0.506(7) 1 d . . P A 2
H52D H 0.8371 0.8455 0.3873 0.084 Uiso 0.506(7) 1 calc R U P A 2
H52E H 0.7533 0.8792 0.3581 0.084 Uiso 0.506(7) 1 calc R U P A 2
H52F H 0.7562 0.7647 0.3238 0.084 Uiso 0.506(7) 1 calc R U P A 2
Si4 Si 0.43003(7) 0.19595(7) 0.15388(4) 0.01860(17) Uani 1 1 d . . . . .
O61 O 0.56427(17) 0.25081(18) 0.15474(9) 0.0211(5) Uani 1 1 d . . . . .
O62 O 0.43528(16) 0.27393(17) 0.22258(9) 0.0191(4) Uani 1 1 d . . . . .
O63 O 0.36253(19) 0.22777(19) 0.10952(9) 0.0249(5) Uani 1 1 d . . . . .
O64 O 0.35642(18) 0.05664(18) 0.14469(10) 0.0260(5) Uani 1 1 d . . . . .
C61 C 0.3484(3) 0.2581(3) 0.26112(14) 0.0235(7) Uani 1 1 d . . . . .
C62 C 0.3402(3) 0.1714(3) 0.29488(16) 0.0347(8) Uani 1 1 d . . . . .
H62A H 0.3163 0.0961 0.2658 0.052 Uiso 1 1 calc R U . . .
H62B H 0.2839 0.1619 0.3221 0.052 Uiso 1 1 calc R U . . .
H62C H 0.4151 0.2005 0.3184 0.052 Uiso 1 1 calc R U . . .
C63 C 0.3904(3) 0.3776(3) 0.30395(15) 0.0336(8) Uani 1 1 d . . . . .
H63A H 0.4660 0.4061 0.3264 0.050 Uiso 1 1 calc R U . . .
H63B H 0.3366 0.3726 0.3323 0.050 Uiso 1 1 calc R U . . .
H63C H 0.3957 0.4314 0.2809 0.050 Uiso 1 1 calc R U . . .
C64 C 0.2343(3) 0.2153(3) 0.22265(15) 0.0312(8) Uani 1 1 d . . . . .
H64A H 0.2438 0.2701 0.1994 0.047 Uiso 1 1 calc R U . . .
H64B H 0.1773 0.2102 0.2489 0.047 Uiso 1 1 calc R U . . .
H64C H 0.2085 0.1382 0.1950 0.047 Uiso 1 1 calc R U . . .
C65 C 0.2912(3) 0.1714(3) 0.05058(14) 0.0284(8) Uani 1 1 d . . . . .
C66 C 0.1805(3) 0.0661(3) 0.05422(17) 0.0395(9) Uani 1 1 d . . . . .
H66A H 0.1971 0.0092 0.0644 0.059 Uiso 1 1 calc R U . . .
H66B H 0.1298 0.0306 0.0152 0.059 Uiso 1 1 calc R U . . .
H66C H 0.1430 0.0904 0.0855 0.059 Uiso 1 1 calc R U . . .
C67 C 0.2660(4) 0.2605(4) 0.03657(17) 0.0448(10) Uani 1 1 d . . . . .
H67A H 0.2321 0.2866 0.0693 0.067 Uiso 1 1 calc R U . . .
H67B H 0.2123 0.2254 -0.0014 0.067 Uiso 1 1 calc R U . . .
H67C H 0.3372 0.3273 0.0328 0.067 Uiso 1 1 calc R U . . .
C68 C 0.3553(4) 0.1388(4) 0.00489(17) 0.0478(11) Uani 1 1 d . . . . .
H68A H 0.4287 0.2080 0.0060 0.072 Uiso 1 1 calc R U . . .
H68B H 0.3099 0.1077 -0.0355 0.072 Uiso 1 1 calc R U . . .
H68C H 0.3688 0.0796 0.0144 0.072 Uiso 1 1 calc R U . . .
C69 C 0.3886(3) -0.0321(3) 0.13873(17) 0.0326(8) Uani 1 1 d . . . . .
C70 C 0.2776(4) -0.1456(3) 0.1265(2) 0.0614(14) Uani 1 1 d . . . . .
H70A H 0.2380 -0.1454 0.1614 0.092 Uiso 1 1 calc R U . . .
H70B H 0.2931 -0.2100 0.1193 0.092 Uiso 1 1 calc R U . . .
H70C H 0.2292 -0.1553 0.0908 0.092 Uiso 1 1 calc R U . . .
C71 C 0.4504(4) -0.0343(4) 0.0852(2) 0.0589(13) Uani 1 1 d . . . . .
H71A H 0.3994 -0.0535 0.0483 0.088 Uiso 1 1 calc R U . . .
H71B H 0.4733 -0.0931 0.0817 0.088 Uiso 1 1 calc R U . . .
H71C H 0.5186 0.0424 0.0909 0.088 Uiso 1 1 calc R U . . .
C72 C 0.4626(5) -0.0079(4) 0.1957(2) 0.0760(18) Uani 1 1 d . . . . .
H72A H 0.5308 0.0697 0.2040 0.114 Uiso 1 1 calc R U . . .
H72B H 0.4859 -0.0666 0.1911 0.114 Uiso 1 1 calc R U . . .
H72C H 0.4196 -0.0108 0.2294 0.114 Uiso 1 1 calc R U . . .
C81 C 0.4735(7) -0.0157(6) 0.4678(3) 0.103(2) Uani 1 1 d . . . . .
H81A H 0.4562 -0.0958 0.4475 0.123 Uiso 1 1 calc R U . . .
H81B H 0.3998 -0.0169 0.4677 0.123 Uiso 1 1 calc R U . . .
C82 C 0.5411(7) 0.0597(6) 0.4326(3) 0.120(3) Uani 1 1 d . . . . .
H82A H 0.6163 0.0641 0.4343 0.144 Uiso 1 1 calc R U . . .
H82B H 0.5550 0.1390 0.4516 0.144 Uiso 1 1 calc R U . . .
C83 C 0.4902(7) 0.0242(7) 0.3689(3) 0.143(3) Uani 1 1 d . . . . .
H83A H 0.5010 -0.0391 0.3461 0.214 Uiso 1 1 calc R U . . .
H83B H 0.5276 0.0908 0.3521 0.214 Uiso 1 1 calc R U . . .
H83C H 0.4082 -0.0027 0.3659 0.214 Uiso 1 1 calc R U . . .

loop_
_atom_site_aniso_label
_atom_site_aniso_U_11
_atom_site_aniso_U_22
_atom_site_aniso_U_33
_atom_site_aniso_U_23
_atom_site_aniso_U_13
_atom_site_aniso_U_12
U1 0.01483(5) 0.01698(6) 0.01859(6) 0.00572(4) 0.00272(4) 0.00808(4)
O1U 0.0243(12) 0.0243(12) 0.0314(13) 0.0132(10) 0.0024(10) 0.0113(10)
K1 0.0207(3) 0.0206(3) 0.0284(4) 0.0053(3) 0.0035(3) 0.0108(3)
Si1 0.0196(4) 0.0214(4) 0.0273(5) 0.0122(4) 0.0064(4) 0.0121(4)
O1 0.0210(11) 0.0194(11) 0.0244(11) 0.0096(9) 0.0065(9) 0.0110(9)
O2 0.0233(12) 0.0222(12) 0.0399(14) 0.0160(11) 0.0033(10) 0.0075(10)
O3 0.0257(12) 0.0288(13) 0.0475(15) 0.0183(12) 0.0097(11) 0.0195(11)
O4 0.0342(13) 0.0340(14) 0.0292(12) 0.0151(11) 0.0096(11) 0.0229(12)
C1 0.035(2) 0.027(2) 0.055(3) 0.0220(19) 0.0019(19) 0.0048(17)
C2 0.054(3) 0.053(3) 0.129(5) 0.053(3) -0.021(3) -0.008(2)
C3 0.099(4) 0.023(2) 0.093(4) 0.017(3) 0.035(3) 0.019(3)
C4 0.091(4) 0.035(2) 0.063(3) 0.032(2) 0.029(3) 0.017(3)
C5 0.0276(18) 0.042(2) 0.068(3) 0.031(2) 0.0168(19) 0.0258(18)
C6 0.081(2) 0.081(2) 0.120(3) 0.0235(17) 0.0120(17) 0.0550(19)
C7 0.047(3) 0.169(6) 0.078(4) 0.079(4) 0.008(3) 0.045(3)
C8 0.033(2) 0.043(2) 0.061(3) 0.022(2) 0.011(2) 0.013(2)
C9 0.044(2) 0.039(2) 0.0277(18) 0.0159(17) 0.0148(16) 0.0280(19)
C10 0.071(3) 0.062(3) 0.040(2) 0.030(2) 0.029(2) 0.046(3)
C11 0.062(3) 0.043(2) 0.036(2) 0.0130(19) 0.013(2) 0.030(2)
C12 0.050(2) 0.051(3) 0.052(2) 0.021(2) 0.019(2) 0.041(2)
Si2 0.0182(4) 0.0213(4) 0.0246(4) 0.0072(4) 0.0045(4) 0.0126(4)
O21 0.0166(10) 0.0197(11) 0.0283(12) 0.0051(10) 0.0036(9) 0.0097(9)
O22 0.0165(11) 0.0280(13) 0.0458(15) 0.0055(11) 0.0060(10) 0.0132(10)
O23 0.0353(13) 0.0297(13) 0.0263(12) 0.0109(10) 0.0060(10) 0.0229(11)
O24 0.0337(13) 0.0276(13) 0.0277(12) 0.0085(10) 0.0099(10) 0.0209(11)
C21 0.0154(16) 0.035(2) 0.081(3) 0.016(2) 0.0122(19) 0.0115(17)
C22 0.028(2) 0.056(3) 0.157(5) -0.009(3) 0.010(3) 0.007(2)
C23 0.029(2) 0.086(4) 0.129(5) 0.066(4) 0.025(3) 0.038(3)
C24 0.038(3) 0.095(4) 0.118(5) 0.073(4) 0.039(3) 0.029(3)
C25 0.044(2) 0.050(2) 0.0273(18) 0.0183(18) 0.0081(16) 0.035(2)
C26 0.097(4) 0.070(3) 0.024(2) 0.008(2) 0.010(2) 0.062(3)
C27 0.055(3) 0.073(3) 0.040(2) 0.027(2) 0.010(2) 0.046(3)
C28 0.053(3) 0.072(3) 0.070(3) 0.047(3) 0.025(2) 0.040(3)
C29 0.048(2) 0.041(2) 0.0277(18) 0.0030(17) 0.0026(17) 0.034(2)
C30 0.186(7) 0.076(4) 0.029(2) 0.009(2) 0.011(3) 0.096(5)
C31 0.038(2) 0.049(3) 0.094(4) -0.033(3) -0.011(3) 0.019(2)
C32 0.059(3) 0.042(2) 0.051(2) 0.009(2) 0.008(2) 0.039(2)
Si3 0.0267(5) 0.0221(5) 0.0203(4) 0.0018(4) 0.0040(4) 0.0121(4)
O41 0.0267(12) 0.0248(12) 0.0216(11) 0.0021(10) 0.0029(9) 0.0131(10)
O42 0.0266(12) 0.0262(13) 0.0263(12) -0.0017(11) -0.0005(10) 0.0042(11)
O43 0.0285(12) 0.0317(13) 0.0218(11) 0.0066(10) 0.0045(10) 0.0145(11)
O44 0.0468(15) 0.0335(14) 0.0357(14) 0.0112(12) 0.0177(12) 0.0284(13)
C41 0.032(2) 0.0280(19) 0.0321(19) -0.0026(16) -0.0036(16) 0.0094(17)
C42 0.040(2) 0.037(2) 0.050(3) -0.001(2) -0.001(2) 0.000(2)
C43 0.043(2) 0.048(3) 0.055(3) -0.002(2) -0.008(2) 0.024(2)
C44 0.051(2) 0.034(2) 0.033(2) -0.0038(18) -0.0086(18) 0.020(2)
C45 0.0319(19) 0.038(2) 0.0233(17) 0.0101(16) 0.0069(15) 0.0156(17)
C46 0.060(3) 0.054(3) 0.030(2) 0.009(2) 0.018(2) 0.027(2)
C47 0.054(3) 0.068(3) 0.055(3) 0.038(3) 0.014(2) 0.034(3)
C48 0.035(2) 0.049(3) 0.034(2) 0.0149(19) 0.0058(17) 0.013(2)
C49 0.047(2) 0.031(2) 0.049(2) 0.0137(19) 0.016(2) 0.0260(19)
C50 0.072(7) 0.049(6) 0.042(5) 0.021(4) 0.011(5) 0.043(5)
C51 0.051(6) 0.072(7) 0.084(8) 0.037(7) 0.028(6) 0.048(6)
C52 0.081(8) 0.036(5) 0.066(8) -0.002(5) -0.031(6) 0.027(5)
C50B 0.052(6) 0.039(5) 0.064(7) 0.004(5) -0.007(5) 0.022(5)
C51B 0.104(9) 0.060(7) 0.055(6) 0.005(5) 0.020(6) 0.067(7)
C52B 0.070(7) 0.058(7) 0.074(7) 0.043(6) 0.027(6) 0.046(6)
Si4 0.0185(4) 0.0164(4) 0.0204(4) 0.0042(3) 0.0018(3) 0.0089(4)
O61 0.0189(11) 0.0207(11) 0.0206(11) 0.0020(9) 0.0040(9) 0.0091(9)
O62 0.0158(10) 0.0186(11) 0.0190(10) 0.0015(9) 0.0010(8) 0.0076(9)
O63 0.0304(12) 0.0209(12) 0.0208(11) 0.0022(9) -0.0038(10) 0.0129(10)
O64 0.0238(12) 0.0164(11) 0.0349(13) 0.0060(10) 0.0017(10) 0.0087(10)
C61 0.0195(15) 0.0298(18) 0.0227(16) 0.0082(14) 0.0073(13) 0.0130(14)
C62 0.0304(19) 0.042(2) 0.034(2) 0.0228(18) 0.0128(16) 0.0144(17)
C63 0.0315(19) 0.042(2) 0.0249(17) -0.0021(16) 0.0054(15) 0.0214(18)
C64 0.0191(16) 0.041(2) 0.0328(19) 0.0102(17) 0.0080(15) 0.0140(16)
C65 0.0284(18) 0.0280(18) 0.0222(16) 0.0012(14) -0.0062(14) 0.0122(16)
C66 0.0296(19) 0.036(2) 0.036(2) 0.0005(18) -0.0113(16) 0.0088(17)
C67 0.053(3) 0.047(3) 0.033(2) 0.0106(19) -0.0113(19) 0.026(2)
C68 0.053(3) 0.057(3) 0.029(2) 0.005(2) 0.0078(19) 0.028(2)
C69 0.036(2) 0.0182(17) 0.044(2) 0.0050(16) 0.0032(17) 0.0156(16)
C70 0.062(3) 0.023(2) 0.099(4) 0.018(2) 0.025(3) 0.020(2)
C71 0.063(3) 0.039(3) 0.085(4) 0.016(2) 0.032(3) 0.033(2)
C72 0.120(5) 0.054(3) 0.071(3) -0.002(3) -0.029(3) 0.067(3)
C81 0.148(7) 0.098(5) 0.110(5) 0.054(5) 0.052(5) 0.085(5)
C82 0.155(8) 0.098(6) 0.118(6) 0.046(5) 0.024(6) 0.066(6)
C83 0.174(8) 0.115(6) 0.092(5) 0.040(5) -0.021(6) 0.035(6)

loop_
_atom_type_symbol
_atom_type_description
_atom_type_scat_dispersion_real
_atom_type_scat_dispersion_imag
_atom_type_scat_source
C C 0.0033 0.0016 'International Tables Vol C Tables 4.2.6.8 and 6.1.1.4'
H H 0.0000 0.0000 'International Tables Vol C Tables 4.2.6.8 and 6.1.1.4'
K K 0.2009 0.2494 'International Tables Vol C Tables 4.2.6.8 and 6.1.1.4'
O O 0.0106 0.0060 'International Tables Vol C Tables 4.2.6.8 and 6.1.1.4'
Si Si 0.0817 0.0704 'International Tables Vol C Tables 4.2.6.8 and 6.1.1.4'
U U -9.6767 9.6646 'International Tables Vol C Tables 4.2.6.8 and 6.1.1.4'

loop_
_exptl_crystal_face_index_h
_exptl_crystal_face_index_k
_exptl_crystal_face_index_l
_exptl_crystal_face_perp_dist
_exptl_oxdiff_crystal_face_indexfrac_h
_exptl_oxdiff_crystal_face_indexfrac_k
_exptl_oxdiff_crystal_face_indexfrac_l
_exptl_oxdiff_crystal_face_x
_exptl_oxdiff_crystal_face_y
_exptl_oxdiff_crystal_face_z
-1 0 0 0.1385 -0.9995 -0.0002 0.0010 -0.0230 -0.0533 -0.0178
1 -1 2 0.1429 0.9993 -0.9990 1.9978 0.0197 0.0104 0.0798
-1 1 -2 0.1940 -0.9993 0.9990 -1.9978 -0.0197 -0.0104 -0.0798
0 0 1 0.0861 0.0002 -0.0002 1.0001 -0.0174 0.0047 0.0264
-1 1 1 0.1937 -0.9987 0.9985 1.0025 -0.0721 0.0036 -0.0005
1 0 0 0.1385 0.9995 0.0002 -0.0010 0.0230 0.0533 0.0178
1 -1 -1 0.2447 0.9987 -0.9985 -1.0025 0.0721 -0.0036 0.0005
0 -1 0 0.1857 -0.0007 -0.9989 -0.0014 0.0316 -0.0522 0.0092
1 0 -2 0.1537 0.9991 0.0005 -2.0012 0.0579 0.0439 -0.0351
0 1 0 0.1037 0.0007 0.9989 0.0014 -0.0316 0.0522 -0.0092
0 0 -1 0.1371 -0.0002 0.0002 -1.0001 0.0174 -0.0047 -0.0264

loop_
_geom_angle_atom_site_label_1
_geom_angle_atom_site_label_2
_geom_angle_atom_site_label_3
_geom_angle
_geom_angle_site_symmetry_1
_geom_angle_site_symmetry_3
O1U U1 O1 176.47(9) . .
O1U U1 O21 93.21(9) . .
O1 U1 O21 86.66(8) . .
O1U U1 O41 92.60(9) . .
O1 U1 O41 83.88(8) . .
O21 U1 O41 91.64(8) . .
O1U U1 O61 96.08(9) . .
O1 U1 O61 87.42(8) . .
O21 U1 O61 99.34(7) . .
O41 U1 O61 165.57(7) . .
O1U U1 O62 80.64(8) . .
O1 U1 O62 100.80(7) . .
O21 U1 O62 157.16(7) . .
O41 U1 O62 110.49(7) . .
O61 U1 O62 59.92(7) . .
O1U U1 Si4 87.62(7) . .
O1 U1 Si4 95.30(6) . .
O21 U1 Si4 126.75(6) . .
O41 U1 Si4 141.56(6) . .
O61 U1 Si4 28.19(5) . .
O62 U1 Si4 31.77(4) . .
O1U U1 K1 120.21(7) . .
O1 U1 K1 57.26(6) . .
O21 U1 K1 49.65(5) . .
O41 U1 K1 52.83(6) . .
O61 U1 K1 129.86(5) . .
O62 U1 K1 150.75(5) . .
Si4 U1 K1 150.84(2) . .
O2 K1 O42 115.50(8) . .
O2 K1 O22 125.53(8) . .
O42 K1 O22 118.80(8) . .
O2 K1 O21 107.70(7) . .
O42 K1 O21 111.35(7) . .
O22 K1 O21 55.34(6) . .
O2 K1 O41 98.64(7) . .
O42 K1 O41 54.91(6) . .
O22 K1 O41 115.21(7) . .
O21 K1 O41 68.43(6) . .
O2 K1 O1 53.16(6) . .
O42 K1 O1 109.14(7) . .
O22 K1 O1 109.87(6) . .
O21 K1 O1 61.28(6) . .
O41 K1 O1 59.18(6) . .
O2 K1 Si2 120.22(6) . .
O42 K1 Si2 118.10(6) . .
O22 K1 Si2 28.01(5) . .
O21 K1 Si2 27.34(4) . .
O41 K1 Si2 91.41(5) . .
O1 K1 Si2 85.32(4) . .
O2 K1 Si3 108.88(6) . .
O42 K1 Si3 27.65(5) . .
O22 K1 Si3 120.91(6) . .
O21 K1 Si3 89.83(5) . .
O41 K1 Si3 27.25(4) . .
O1 K1 Si3 83.78(4) . .
Si2 K1 Si3 106.26(3) . .
O2 K1 Si1 26.25(5) . .
O42 K1 Si1 117.90(6) . .
O22 K1 Si1 118.49(6) . .
O21 K1 Si1 83.44(5) . .
O41 K1 Si1 80.50(5) . .
O1 K1 Si1 27.17(4) . .
Si2 K1 Si1 101.89(3) . .
Si3 K1 Si1 99.57(3) . .
O2 K1 U1 89.31(5) . .
O42 K1 U1 92.47(5) . .
O22 K1 U1 92.33(5) . .
O21 K1 U1 37.10(4) . .
O41 K1 U1 38.30(4) . .
O1 K1 U1 36.27(4) . .
Si2 K1 U1 64.340(19) . .
Si3 K1 U1 65.122(19) . .
Si1 K1 U1 63.445(19) . .
O3 Si1 O1 114.67(12) . .
O3 Si1 O4 107.07(12) . .
O1 Si1 O4 113.79(12) . .
O3 Si1 O2 104.78(13) . .
O1 Si1 O2 104.40(12) . .
O4 Si1 O2 111.83(13) . .
O3 Si1 K1 129.00(10) . .
O1 Si1 K1 59.44(8) . .
O4 Si1 K1 121.74(9) . .
O2 Si1 K1 45.64(8) . .
Si1 O1 U1 179.19(13) . .
Si1 O1 K1 93.39(9) . .
U1 O1 K1 86.46(6) . .
C1 O2 Si1 130.3(2) . .
C1 O2 K1 121.6(2) . .
Si1 O2 K1 108.10(11) . .
C5 O3 Si1 134.7(2) . .
C9 O4 Si1 133.0(2) . .
O2 C1 C4 111.5(3) . .
O2 C1 C3 110.1(3) . .
C4 C1 C3 110.4(4) . .
O2 C1 C2 105.2(3) . .
C4 C1 C2 110.5(4) . .
C3 C1 C2 109.0(4) . .
C1 C2 H1A 109.5 . .
C1 C2 H2A 109.5 . .
H1A C2 H2A 109.5 . .
C1 C2 H2B 109.5 . .
H1A C2 H2B 109.5 . .
H2A C2 H2B 109.5 . .
C1 C3 H3A 109.5 . .
C1 C3 H3B 109.5 . .
H3A C3 H3B 109.5 . .
C1 C3 H3C 109.5 . .
H3A C3 H3C 109.5 . .
H3B C3 H3C 109.5 . .
C1 C4 H4A 109.5 . .
C1 C4 H4B 109.5 . .
H4A C4 H4B 109.5 . .
C1 C4 H4C 109.5 . .
H4A C4 H4C 109.5 . .
H4B C4 H4C 109.5 . .
O3 C5 C6 105.7(4) . .
O3 C5 C7 110.4(3) . .
C6 C5 C7 111.1(4) . .
O3 C5 C8 109.4(3) . .
C6 C5 C8 111.0(4) . .
C7 C5 C8 109.2(4) . .
C5 C6 H6A 109.5 . .
C5 C6 H6B 109.5 . .
H6A C6 H6B 109.5 . .
C5 C6 H6C 109.5 . .
H6A C6 H6C 109.5 . .
H6B C6 H6C 109.5 . .
C5 C7 H7A 109.5 . .
C5 C7 H7B 109.5 . .
H7A C7 H7B 109.5 . .
C5 C7 H7C 109.5 . .
H7A C7 H7C 109.5 . .
H7B C7 H7C 109.5 . .
C5 C8 H8A 109.5 . .
C5 C8 H8B 109.5 . .
H8A C8 H8B 109.5 . .
C5 C8 H8C 109.5 . .
H8A C8 H8C 109.5 . .
H8B C8 H8C 109.5 . .
O4 C9 C12 110.6(3) . .
O4 C9 C10 105.7(3) . .
C12 C9 C10 110.8(3) . .
O4 C9 C11 107.8(3) . .
C12 C9 C11 111.0(3) . .
C10 C9 C11 110.8(3) . .
C9 C10 H10A 109.5 . .
C9 C10 H10B 109.5 . .
H10A C10 H10B 109.5 . .
C9 C10 H10C 109.5 . .
H10A C10 H10C 109.5 . .
H10B C10 H10C 109.5 . .
C9 C11 H11A 109.5 . .
C9 C11 H11B 109.5 . .
H11A C11 H11B 109.5 . .
C9 C11 H11C 109.5 . .
H11A C11 H11C 109.5 . .
H11B C11 H11C 109.5 . .
C9 C12 H12A 109.5 . .
C9 C12 H12B 109.5 . .
H12A C12 H12B 109.5 . .
C9 C12 H12C 109.5 . .
H12A C12 H12C 109.5 . .
H12B C12 H12C 109.5 . .
O21 Si2 O23 115.36(12) . .
O21 Si2 O24 114.57(12) . .
O23 Si2 O24 105.47(12) . .
O21 Si2 O22 102.37(11) . .
O23 Si2 O22 112.91(12) . .
O24 Si2 O22 105.97(13) . .
O21 Si2 K1 52.31(8) . .
O23 Si2 K1 129.76(9) . .
O24 Si2 K1 124.22(9) . .
O22 Si2 K1 50.08(8) . .
Si2 O21 U1 165.16(13) . .
Si2 O21 K1 100.35(10) . .
U1 O21 K1 93.26(7) . .
C21 O22 Si2 131.2(2) . .
C21 O22 K1 125.3(2) . .
Si2 O22 K1 101.91(10) . .
C25 O23 Si2 135.3(2) . .
C29 O24 Si2 130.9(2) . .
O22 C21 C22 106.1(3) . .
O22 C21 C23 111.3(3) . .
C22 C21 C23 112.5(4) . .
O22 C21 C24 108.1(3) . .
C22 C21 C24 109.1(4) . .
C23 C21 C24 109.6(4) . .
C21 C22 H1B 109.5 . .
C21 C22 H22A 109.5 . .
H1B C22 H22A 109.5 . .
C21 C22 H22B 109.5 . .
H1B C22 H22B 109.5 . .
H22A C22 H22B 109.5 . .
C21 C23 H23A 109.5 . .
C21 C23 H23B 109.5 . .
H23A C23 H23B 109.5 . .
C21 C23 H23C 109.5 . .
H23A C23 H23C 109.5 . .
H23B C23 H23C 109.5 . .
C21 C24 H24A 109.5 . .
C21 C24 H24B 109.5 . .
H24A C24 H24B 109.5 . .
C21 C24 H24C 109.5 . .
H24A C24 H24C 109.5 . .
H24B C24 H24C 109.5 . .
O23 C25 C28 107.8(3) . .
O23 C25 C27 105.7(3) . .
C28 C25 C27 110.4(3) . .
O23 C25 C26 110.8(3) . .
C28 C25 C26 111.4(4) . .
C27 C25 C26 110.6(3) . .
C25 C26 H26A 109.5 . .
C25 C26 H26B 109.5 . .
H26A C26 H26B 109.5 . .
C25 C26 H26C 109.5 . .
H26A C26 H26C 109.5 . .
H26B C26 H26C 109.5 . .
C25 C27 H27A 109.5 . .
C25 C27 H27B 109.5 . .
H27A C27 H27B 109.5 . .
C25 C27 H27C 109.5 . .
H27A C27 H27C 109.5 . .
H27B C27 H27C 109.5 . .
C25 C28 H28A 109.5 . .
C25 C28 H28B 109.5 . .
H28A C28 H28B 109.5 . .
C25 C28 H28C 109.5 . .
H28A C28 H28C 109.5 . .
H28B C28 H28C 109.5 . .
O24 C29 C31 109.4(3) . .
O24 C29 C32 109.0(3) . .
C31 C29 C32 111.5(4) . .
O24 C29 C30 105.2(3) . .
C31 C29 C30 111.1(4) . .
C32 C29 C30 110.4(3) . .
C29 C30 H30A 109.5 . .
C29 C30 H30B 109.5 . .
H30A C30 H30B 109.5 . .
C29 C30 H30C 109.5 . .
H30A C30 H30C 109.5 . .
H30B C30 H30C 109.5 . .
C29 C31 H31A 109.5 . .
C29 C31 H31B 109.5 . .
H31A C31 H31B 109.5 . .
C29 C31 H31C 109.5 . .
H31A C31 H31C 109.5 . .
H31B C31 H31C 109.5 . .
C29 C32 H32A 109.5 . .
C29 C32 H32B 109.5 . .
H32A C32 H32B 109.5 . .
C29 C32 H32C 109.5 . .
H32A C32 H32C 109.5 . .
H32B C32 H32C 109.5 . .
O41 Si3 O43 116.36(13) . .
O41 Si3 O44 112.99(13) . .
O43 Si3 O44 106.08(13) . .
O41 Si3 O42 104.74(12) . .
O43 Si3 O42 104.87(13) . .
O44 Si3 O42 111.60(13) . .
O41 Si3 K1 56.01(9) . .
O43 Si3 K1 124.80(9) . .
O44 Si3 K1 127.84(10) . .
O42 Si3 K1 48.72(8) . .
Si3 O41 U1 166.27(14) . .
Si3 O41 K1 96.73(10) . .
U1 O41 K1 88.87(7) . .
C41 O42 Si3 131.3(2) . .
C41 O42 K1 122.6(2) . .
Si3 O42 K1 103.62(10) . .
C45 O43 Si3 133.3(2) . .
C49 O44 Si3 133.5(2) . .
O42 C41 C43 108.8(3) . .
O42 C41 C42 105.4(3) . .
C43 C41 C42 111.1(4) . .
O42 C41 C44 110.6(3) . .
C43 C41 C44 110.8(3) . .
C42 C41 C44 110.0(3) . .
C41 C42 H1C 109.5 . .
C41 C42 H42A 109.5 . .
H1C C42 H42A 109.5 . .
C41 C42 H42B 109.5 . .
H1C C42 H42B 109.5 . .
H42A C42 H42B 109.5 . .
C41 C43 H43A 109.5 . .
C41 C43 H43B 109.5 . .
H43A C43 H43B 109.5 . .
C41 C43 H43C 109.5 . .
H43A C43 H43C 109.5 . .
H43B C43 H43C 109.5 . .
C41 C44 H44A 109.5 . .
C41 C44 H44B 109.5 . .
H44A C44 H44B 109.5 . .
C41 C44 H44C 109.5 . .
H44A C44 H44C 109.5 . .
H44B C44 H44C 109.5 . .
O43 C45 C48 110.3(3) . .
O43 C45 C46 108.4(3) . .
C48 C45 C46 110.8(3) . .
O43 C45 C47 105.8(3) . .
C48 C45 C47 110.6(3) . .
C46 C45 C47 110.9(3) . .
C45 C46 H46A 109.5 . .
C45 C46 H46B 109.5 . .
H46A C46 H46B 109.5 . .
C45 C46 H46C 109.5 . .
H46A C46 H46C 109.5 . .
H46B C46 H46C 109.5 . .
C45 C47 H47A 109.5 . .
C45 C47 H47B 109.5 . .
H47A C47 H47B 109.5 . .
C45 C47 H47C 109.5 . .
H47A C47 H47C 109.5 . .
H47B C47 H47C 109.5 . .
C45 C48 H48A 109.5 . .
C45 C48 H48B 109.5 . .
H48A C48 H48B 109.5 . .
C45 C48 H48C 109.5 . .
H48A C48 H48C 109.5 . .
H48B C48 H48C 109.5 . .
C50B C49 O44 107.6(5) . .
C52 C49 O44 113.8(5) . .
C50B C49 C52B 118.4(7) . .
O44 C49 C52B 109.4(4) . .
C52 C49 C51 114.0(7) . .
O44 C49 C51 108.7(5) . .
C50B C49 C51B 112.0(6) . .
O44 C49 C51B 101.3(4) . .
C52B C49 C51B 106.9(6) . .
C52 C49 C50 106.9(6) . .
O44 C49 C50 111.4(4) . .
C51 C49 C50 101.3(6) . .
C49 C50 H50A 109.5 . .
C49 C50 H50B 109.5 . .
H50A C50 H50B 109.5 . .
C49 C50 H50C 109.5 . .
H50A C50 H50C 109.5 . .
H50B C50 H50C 109.5 . .
C49 C51 H51A 109.5 . .
C49 C51 H51B 109.5 . .
H51A C51 H51B 109.5 . .
C49 C51 H51C 109.5 . .
H51A C51 H51C 109.5 . .
H51B C51 H51C 109.5 . .
C49 C52 H52A 109.5 . .
C49 C52 H52B 109.5 . .
H52A C52 H52B 109.5 . .
C49 C52 H52C 109.5 . .
H52A C52 H52C 109.5 . .
H52B C52 H52C 109.5 . .
C49 C50B H50D 109.5 . .
C49 C50B H50E 109.5 . .
H50D C50B H50E 109.5 . .
C49 C50B H50F 109.5 . .
H50D C50B H50F 109.5 . .
H50E C50B H50F 109.5 . .
C49 C51B H51D 109.5 . .
C49 C51B H51E 109.5 . .
H51D C51B H51E 109.5 . .
C49 C51B H51F 109.5 . .
H51D C51B H51F 109.5 . .
H51E C51B H51F 109.5 . .
C49 C52B H52D 109.5 . .
C49 C52B H52E 109.5 . .
H52D C52B H52E 109.5 . .
C49 C52B H52F 109.5 . .
H52D C52B H52F 109.5 . .
H52E C52B H52F 109.5 . .
O61 Si4 O63 117.26(13) . .
O61 Si4 O64 116.45(12) . .
O63 Si4 O64 107.62(12) . .
O61 Si4 O62 97.82(11) . .
O63 Si4 O62 103.60(11) . .
O64 Si4 O62 113.10(12) . .
O61 Si4 U1 42.02(7) . .
O63 Si4 U1 124.77(9) . .
O64 Si4 U1 127.56(9) . .
O62 Si4 U1 55.86(7) . .
Si4 O61 U1 109.80(10) . .
C61 O62 Si4 131.71(18) . .
C61 O62 U1 132.93(16) . .
Si4 O62 U1 92.37(9) . .
C65 O63 Si4 136.4(2) . .
C69 O64 Si4 132.7(2) . .
O62 C61 C63 105.2(3) . .
O62 C61 C62 108.5(3) . .
C63 C61 C62 111.5(3) . .
O62 C61 C64 109.5(2) . .
C63 C61 C64 110.4(3) . .
C62 C61 C64 111.5(3) . .
C61 C62 H62A 109.5 . .
C61 C62 H62B 109.5 . .
H62A C62 H62B 109.5 . .
C61 C62 H62C 109.5 . .
H62A C62 H62C 109.5 . .
H62B C62 H62C 109.5 . .
C61 C63 H63A 109.5 . .
C61 C63 H63B 109.5 . .
H63A C63 H63B 109.5 . .
C61 C63 H63C 109.5 . .
H63A C63 H63C 109.5 . .
H63B C63 H63C 109.5 . .
C61 C64 H64A 109.5 . .
C61 C64 H64B 109.5 . .
H64A C64 H64B 109.5 . .
C61 C64 H64C 109.5 . .
H64A C64 H64C 109.5 . .
H64B C64 H64C 109.5 . .
O63 C65 C68 109.7(3) . .
O63 C65 C67 105.3(3) . .
C68 C65 C67 111.1(3) . .
O63 C65 C66 109.1(3) . .
C68 C65 C66 112.0(3) . .
C67 C65 C66 109.5(3) . .
C65 C66 H66A 109.5 . .
C65 C66 H66B 109.5 . .
H66A C66 H66B 109.5 . .
C65 C66 H66C 109.5 . .
H66A C66 H66C 109.5 . .
H66B C66 H66C 109.5 . .
C65 C67 H67A 109.5 . .
C65 C67 H67B 109.5 . .
H67A C67 H67B 109.5 . .
C65 C67 H67C 109.5 . .
H67A C67 H67C 109.5 . .
H67B C67 H67C 109.5 . .
C65 C68 H68A 109.5 . .
C65 C68 H68B 109.5 . .
H68A C68 H68B 109.5 . .
C65 C68 H68C 109.5 . .
H68A C68 H68C 109.5 . .
H68B C68 H68C 109.5 . .
O64 C69 C72 109.8(3) . .
O64 C69 C70 105.3(3) . .
C72 C69 C70 111.9(4) . .
O64 C69 C71 109.6(3) . .
C72 C69 C71 110.9(4) . .
C70 C69 C71 109.1(3) . .
C69 C70 H70A 109.5 . .
C69 C70 H70B 109.5 . .
H70A C70 H70B 109.5 . .
C69 C70 H70C 109.5 . .
H70A C70 H70C 109.5 . .
H70B C70 H70C 109.5 . .
C69 C71 H71A 109.5 . .
C69 C71 H71B 109.5 . .
H71A C71 H71B 109.5 . .
C69 C71 H71C 109.5 . .
H71A C71 H71C 109.5 . .
H71B C71 H71C 109.5 . .
C69 C72 H72A 109.5 . .
C69 C72 H72B 109.5 . .
H72A C72 H72B 109.5 . .
C69 C72 H72C 109.5 . .
H72A C72 H72C 109.5 . .
H72B C72 H72C 109.5 . .
C82 C81 C81 116.1(9) . 2_656
C82 C81 H81A 108.3 . .
C81 C81 H81A 108.3 2_656 .
C82 C81 H81B 108.3 . .
C81 C81 H81B 108.3 2_656 .
H81A C81 H81B 107.4 . .
C81 C82 C83 115.3(7) . .
C81 C82 H82A 108.5 . .
C83 C82 H82A 108.5 . .
C81 C82 H82B 108.5 . .
C83 C82 H82B 108.5 . .
H82A C82 H82B 107.5 . .
C82 C83 H83A 109.5 . .
C82 C83 H83B 109.5 . .
H83A C83 H83B 109.5 . .
C82 C83 H83C 109.5 . .
H83A C83 H83C 109.5 . .
H83B C83 H83C 109.5 . .

loop_
_geom_bond_atom_site_label_1
_geom_bond_atom_site_label_2
_geom_bond_distance
_geom_bond_site_symmetry_2
U1 O1U 1.825(2) .
U1 O1 2.142(2) .
U1 O21 2.183(2) .
U1 O41 2.240(2) .
U1 O61 2.257(2) .
U1 O62 2.6284(19) .
U1 Si4 3.1729(8) .
U1 K1 3.6136(7) .
K1 O2 2.656(2) .
K1 O42 2.667(2) .
K1 O22 2.688(2) .
K1 O21 2.758(2) .
K1 O41 2.880(2) .
K1 O1 3.045(2) .
K1 Si2 3.4291(11) .
K1 Si3 3.4494(11) .
K1 Si1 3.5306(11) .
Si1 O3 1.606(2) .
Si1 O1 1.615(2) .
Si1 O4 1.618(2) .
Si1 O2 1.643(2) .
O2 C1 1.443(4) .
O3 C5 1.441(4) .
O4 C9 1.450(4) .
C1 C4 1.491(6) .
C1 C3 1.505(6) .
C1 C2 1.531(6) .
C2 H1A 0.9800 .
C2 H2A 0.9800 .
C2 H2B 0.9800 .
C3 H3A 0.9800 .
C3 H3B 0.9800 .
C3 H3C 0.9800 .
C4 H4A 0.9800 .
C4 H4B 0.9800 .
C4 H4C 0.9800 .
C5 C6 1.505(6) .
C5 C7 1.508(6) .
C5 C8 1.510(5) .
C6 H6A 0.9800 .
C6 H6B 0.9800 .
C6 H6C 0.9800 .
C7 H7A 0.9800 .
C7 H7B 0.9800 .
C7 H7C 0.9800 .
C8 H8A 0.9800 .
C8 H8B 0.9800 .
C8 H8C 0.9800 .
C9 C12 1.515(5) .
C9 C10 1.517(5) .
C9 C11 1.524(5) .
C10 H10A 0.9800 .
C10 H10B 0.9800 .
C10 H10C 0.9800 .
C11 H11A 0.9800 .
C11 H11B 0.9800 .
C11 H11C 0.9800 .
C12 H12A 0.9800 .
C12 H12B 0.9800 .
C12 H12C 0.9800 .
Si2 O21 1.601(2) .
Si2 O23 1.617(2) .
Si2 O24 1.620(2) .
Si2 O22 1.646(2) .
O22 C21 1.451(4) .
O23 C25 1.440(4) .
O24 C29 1.447(4) .
C21 C22 1.488(6) .
C21 C23 1.504(5) .
C21 C24 1.529(6) .
C22 H1B 0.9800 .
C22 H22A 0.9800 .
C22 H22B 0.9800 .
C23 H23A 0.9800 .
C23 H23B 0.9800 .
C23 H23C 0.9800 .
C24 H24A 0.9800 .
C24 H24B 0.9800 .
C24 H24C 0.9800 .
C25 C28 1.503(6) .
C25 C27 1.509(5) .
C25 C26 1.525(5) .
C26 H26A 0.9800 .
C26 H26B 0.9800 .
C26 H26C 0.9800 .
C27 H27A 0.9800 .
C27 H27B 0.9800 .
C27 H27C 0.9800 .
C28 H28A 0.9800 .
C28 H28B 0.9800 .
C28 H28C 0.9800 .
C29 C31 1.504(6) .
C29 C32 1.506(5) .
C29 C30 1.520(5) .
C30 H30A 0.9800 .
C30 H30B 0.9800 .
C30 H30C 0.9800 .
C31 H31A 0.9800 .
C31 H31B 0.9800 .
C31 H31C 0.9800 .
C32 H32A 0.9800 .
C32 H32B 0.9800 .
C32 H32C 0.9800 .
Si3 O41 1.591(2) .
Si3 O43 1.620(2) .
Si3 O44 1.624(2) .
Si3 O42 1.647(2) .
O42 C41 1.451(4) .
O43 C45 1.439(4) .
O44 C49 1.442(4) .
C41 C43 1.518(5) .
C41 C42 1.521(6) .
C41 C44 1.524(5) .
C42 H1C 0.9800 .
C42 H42A 0.9800 .
C42 H42B 0.9800 .
C43 H43A 0.9800 .
C43 H43B 0.9800 .
C43 H43C 0.9800 .
C44 H44A 0.9800 .
C44 H44B 0.9800 .
C44 H44C 0.9800 .
C45 C48 1.510(5) .
C45 C46 1.516(5) .
C45 C47 1.521(5) .
C46 H46A 0.9800 .
C46 H46B 0.9800 .
C46 H46C 0.9800 .
C47 H47A 0.9800 .
C47 H47B 0.9800 .
C47 H47C 0.9800 .
C48 H48A 0.9800 .
C48 H48B 0.9800 .
C48 H48C 0.9800 .
C49 C50B 1.412(9) .
C49 C52 1.422(10) .
C49 C52B 1.492(9) .
C49 C51 1.564(10) .
C49 C51B 1.600(9) .
C49 C50 1.617(9) .
C50 H50A 0.9800 .
C50 H50B 0.9800 .
C50 H50C 0.9800 .
C51 H51A 0.9800 .
C51 H51B 0.9800 .
C51 H51C 0.9800 .
C52 H52A 0.9800 .
C52 H52B 0.9800 .
C52 H52C 0.9800 .
C50B H50D 0.9800 .
C50B H50E 0.9800 .
C50B H50F 0.9800 .
C51B H51D 0.9800 .
C51B H51E 0.9800 .
C51B H51F 0.9800 .
C52B H52D 0.9800 .
C52B H52E 0.9800 .
C52B H52F 0.9800 .
Si4 O61 1.593(2) .
Si4 O63 1.616(2) .
Si4 O64 1.620(2) .
Si4 O62 1.672(2) .
O62 C61 1.456(4) .
O63 C65 1.449(4) .
O64 C69 1.454(4) .
C61 C63 1.514(5) .
C61 C62 1.524(5) .
C61 C64 1.526(4) .
C62 H62A 0.9800 .
C62 H62B 0.9800 .
C62 H62C 0.9800 .
C63 H63A 0.9800 .
C63 H63B 0.9800 .
C63 H63C 0.9800 .
C64 H64A 0.9800 .
C64 H64B 0.9800 .
C64 H64C 0.9800 .
C65 C68 1.506(5) .
C65 C67 1.510(5) .
C65 C66 1.516(5) .
C66 H66A 0.9800 .
C66 H66B 0.9800 .
C66 H66C 0.9800 .
C67 H67A 0.9800 .
C67 H67B 0.9800 .
C67 H67C 0.9800 .
C68 H68A 0.9800 .
C68 H68B 0.9800 .
C68 H68C 0.9800 .
C69 C72 1.500(5) .
C69 C70 1.504(5) .
C69 C71 1.515(5) .
C70 H70A 0.9800 .
C70 H70B 0.9800 .
C70 H70C 0.9800 .
C71 H71A 0.9800 .
C71 H71B 0.9800 .
C71 H71C 0.9800 .
C72 H72A 0.9800 .
C72 H72B 0.9800 .
C72 H72C 0.9800 .
C81 C82 1.440(9) .
C81 C81 1.502(12) 2_656
C81 H81A 0.9900 .
C81 H81B 0.9900 .
C82 C83 1.473(8) .
C82 H82A 0.9900 .
C82 H82B 0.9900 .
C83 H83A 0.9800 .
C83 H83B 0.9800 .
C83 H83C 0.9800 .

loop_
_geom_hbond_atom_site_label_D
_geom_hbond_atom_site_label_H
_geom_hbond_atom_site_label_A
_geom_hbond_distance_DH
_geom_hbond_distance_HA
_geom_hbond_distance_DA
_geom_hbond_angle_DHA
C3 H3A O3 0.98 2.54 3.222(5) 127.0
C7 H7C O4 0.98 2.52 3.085(5) 116.8
C11 H11A O61 0.98 2.50 3.450(5) 163.9
C24 H24A O24 0.98 2.48 3.158(5) 126.0
C28 H28A O1U 0.98 2.44 3.410(5) 168.4
C32 H32C O23 0.98 2.59 3.264(4) 126.2
C43 H43A O43 0.98 2.56 3.237(5) 125.9
C46 H46C O44 0.98 2.58 3.271(5) 127.5
C52B H52D O42 0.98 2.59 3.184(9) 119.4
C66 H66A O64 0.98 2.53 3.193(4) 125.2
C71 H71C O61 0.98 2.64 3.359(5) 130.5
C72 H72A O1U 0.98 2.64 3.436(5) 138.6
